data_4130292
loop_
_publ_author_name
'Suzuki, Mitsuharu'
'Kotyk, Juliet F Khosrowabadi'
'Khan, Saeed I.'
'Rubin, Yves'

_publ_section_title
;
 Directing the Crystallization of Dehydro[24]annulenes into Supramolecular
 Nanotubular Scaffolds.
;
_journal_issue 18
_journal_name_full 'Journal of the American Chemical Society'
_journal_page_first 5939
_journal_page_last 5956
_journal_paper_doi 10.1021/jacs.6b01939
_journal_volume 138
_journal_year 2016
_chemical_formula_moiety 'C56 H32 O12, C14 H14 N4 O2'
_chemical_formula_sum 'C70 H46 N4 O14'
_chemical_formula_weight 1167.11
_space_group_IT_number 15
_space_group_name_Hall '-C 2yc'
_space_group_name_H-M_alt 'C 1 2/c 1'
_symmetry_cell_setting monoclinic
_symmetry_space_group_name_Hall '-C 2yc'
_symmetry_space_group_name_H-M 'C 1 2/c 1'
_atom_sites_solution_hydrogens geom
_atom_sites_solution_primary direct
_atom_sites_solution_secondary difmap
_audit_creation_method SHELXL-97
_cell_angle_alpha 90.00
_cell_angle_beta 101.655(12)
_cell_angle_gamma 90.00
_cell_formula_units_Z 4
_cell_length_a 38.92(2)
_cell_length_b 4.918(3)
_cell_length_c 38.53(2)
_cell_measurement_reflns_used 6552
_cell_measurement_temperature 100(2)
_cell_measurement_theta_max 26.20
_cell_measurement_theta_min 4.07
_cell_volume 7223(7)
_computing_cell_refinement 'Bruker SAINT'
_computing_data_collection 'Bruker APEX2'
_computing_data_reduction 'Bruker SAINT'
_computing_molecular_graphics 'Bruker SHELXTL'
_computing_publication_material 'Bruker SHELXTL'
_computing_structure_refinement 'SHELXL-97 (Sheldrick, 1997)'
_computing_structure_solution 'SHELXS-97 (Sheldrick, 1990)'
_diffrn_ambient_temperature 100(2)
_diffrn_measured_fraction_theta_full 0.990
_diffrn_measured_fraction_theta_max 0.990
_diffrn_measurement_device_type 'Bruker APEX-II CCD'
_diffrn_measurement_method '\f and \w scans'
_diffrn_radiation_monochromator graphite
_diffrn_radiation_source 'fine-focus sealed tube'
_diffrn_radiation_type MoK\a
_diffrn_radiation_wavelength 0.71073
_diffrn_reflns_av_R_equivalents 0.1043
_diffrn_reflns_av_sigmaI/netI 0.0863
_diffrn_reflns_limit_h_max 51
_diffrn_reflns_limit_h_min -49
_diffrn_reflns_limit_k_max 6
_diffrn_reflns_limit_k_min -6
_diffrn_reflns_limit_l_max 50
_diffrn_reflns_limit_l_min -50
_diffrn_reflns_number 42830
_diffrn_reflns_theta_full 28.53
_diffrn_reflns_theta_max 28.53
_diffrn_reflns_theta_min 4.07
_diffrn_standards_number 0
_exptl_absorpt_coefficient_mu 0.076
_exptl_absorpt_correction_T_max 0.9962
_exptl_absorpt_correction_T_min 0.9360
_exptl_absorpt_correction_type multi-scan
_exptl_absorpt_process_details 'sadabs (Bruker)'
_exptl_crystal_colour yellow
_exptl_crystal_density_diffrn 1.073
_exptl_crystal_density_method 'not measured'
_exptl_crystal_description needle
_exptl_crystal_F_000 2424
_exptl_crystal_size_max 0.60
_exptl_crystal_size_mid 0.20
_exptl_crystal_size_min 0.05
_platon_squeeze_details
;
;
_refine_diff_density_max 0.291
_refine_diff_density_min -0.277
_refine_diff_density_rms 0.074
_refine_ls_extinction_method none
_refine_ls_goodness_of_fit_ref 0.962
_refine_ls_hydrogen_treatment constr
_refine_ls_matrix_type full
_refine_ls_number_parameters 398
_refine_ls_number_reflns 9096
_refine_ls_number_restraints 1
_refine_ls_restrained_S_all 0.962
_refine_ls_R_factor_all 0.1166
_refine_ls_R_factor_gt 0.0729
_refine_ls_shift/su_max 0.000
_refine_ls_shift/su_mean 0.000
_refine_ls_structure_factor_coef Fsqd
_refine_ls_weighting_details 'calc w=1/[\s^2^(Fo^2^)+(0.1179P)^2^+0.0000P] where P=(Fo^2^+2Fc^2^)/3'
_refine_ls_weighting_scheme calc
_refine_ls_wR_factor_gt 0.1852
_refine_ls_wR_factor_ref 0.2056
_reflns_number_gt 5366
_reflns_number_total 9096
_reflns_threshold_expression >2sigma(I)
_cod_data_source_file ja6b01939_si_002.cif
_cod_data_source_block 1b-2b
_cod_depositor_comments
;
The following automatic conversions were performed:

data item '_symmetry_cell_setting' value 'Monoclinic' was changed to
'monoclinic' in accordance with the
/home/saulius/struct/COD-crude-data/automatic-downloads/DataCite-retrospective/ACS/depositions/lib/dictionaries/cif_core.dic
dictionary named 'cif_core.dic' version 2.4.2 last updated on
2011-04-26.

Automatic conversion script
Id: cif_fix_values 6909 2019-04-08 15:41:33Z antanas 
;
_cod_original_cell_volume 7224(7)
_cod_original_sg_symbol_H-M C2/c
_cod_database_code 4130292

loop_
_symmetry_equiv_pos_as_xyz
'x, y, z'
'-x, y, -z+1/2'
'x+1/2, y+1/2, z'
'-x+1/2, y+1/2, -z+1/2'
'-x, -y, -z'
'x, -y, z-1/2'
'-x+1/2, -y+1/2, -z'
'x+1/2, -y+1/2, z-1/2'

loop_
_atom_site_label
_atom_site_type_symbol
_atom_site_fract_x
_atom_site_fract_y
_atom_site_fract_z
_atom_site_U_iso_or_equiv
_atom_site_adp_type
_atom_site_occupancy
_atom_site_symmetry_multiplicity
_atom_site_calc_flag
_atom_site_refinement_flags
O1 O 0.15314(4) -0.8631(3) 0.23052(4) 0.0357(4) Uani 1 1 d .
O2 O 0.19552(4) -1.0606(3) 0.27014(4) 0.0424(4) Uani 1 1 d .
O3 O 0.07477(4) 0.6457(3) 0.40224(4) 0.0343(4) Uani 1 1 d .
O4 O 0.12612(4) 0.8566(3) 0.41900(4) 0.0413(4) Uani 1 1 d .
O5 O 0.20743(6) -1.6569(5) 0.12688(5) 0.0702(6) Uani 1 1 d .
H5 H 0.2247 -1.7599 0.1336 0.084 Uiso 1 1 calc R
O6 O 0.03446(3) 1.4449(5) 0.51407(8) 0.1244(12) Uani 1 1 d .
H6 H 0.0254 1.5863 0.5039 0.149 Uiso 1 1 calc RD
C1 C 0.02021(6) -0.0351(6) 0.16580(6) 0.0451(6) Uani 1 1 d .
C2 C 0.04701(7) -0.2042(6) 0.18091(6) 0.0480(6) Uani 1 1 d .
C3 C 0.07100(7) -0.3492(6) 0.19420(6) 0.0465(6) Uani 1 1 d .
C4 C 0.09927(6) -0.5197(5) 0.20886(6) 0.0437(6) Uani 1 1 d .
H4 H 0.1077 -0.6439 0.1936 0.052 Uiso 1 1 calc R
C5 C 0.11502(6) -0.5163(4) 0.24327(6) 0.0346(5) Uani 1 1 d .
C6 C 0.10378(6) -0.3395(4) 0.26786(6) 0.0343(5) Uani 1 1 d .
C7 C 0.09448(6) -0.1918(4) 0.28910(5) 0.0332(5) Uani 1 1 d .
C8 C 0.08376(6) -0.0225(4) 0.31289(6) 0.0335(5) Uani 1 1 d .
C9 C 0.07367(6) 0.1236(4) 0.33392(5) 0.0321(5) Uani 1 1 d .
C10 C 0.06244(6) 0.2977(4) 0.35895(5) 0.0316(5) Uani 1 1 d .
C11 C 0.02980(6) 0.2916(5) 0.36447(6) 0.0366(5) Uani 1 1 d .
H11 H 0.0239 0.4162 0.3812 0.044 Uiso 1 1 calc R
C12 C 0.00328(6) 0.1130(5) 0.34728(6) 0.0423(6) Uani 1 1 d .
C13 C 0.09040(5) 0.4811(4) 0.37898(5) 0.0300(4) Uani 1 1 d .
H13A H 0.1098 0.3716 0.3928 0.036 Uiso 1 1 calc R
H13B H 0.1001 0.5975 0.3623 0.036 Uiso 1 1 calc R
C14 C 0.09604(6) 0.8289(4) 0.42171(5) 0.0300(4) Uani 1 1 d .
C15 C 0.07861(6) 0.9832(5) 0.44555(6) 0.0390(5) Uani 1 1 d .
C16 C 0.04312(8) 0.9611(6) 0.44509(7) 0.0532(7) Uani 1 1 d .
H16 H 0.0291 0.8384 0.4292 0.064 Uiso 1 1 calc R
C17 C 0.02814(10) 1.1175(8) 0.46773(10) 0.0777(10) Uani 1 1 d .
H17 H 0.0037 1.1034 0.4672 0.093 Uiso 1 1 calc R
C18 C 0.04812(13) 1.2925(8) 0.49092(9) 0.0851(12) Uani 1 1 d .
C19 C 0.08344(12) 1.3157(7) 0.49183(8) 0.0788(11) Uani 1 1 d .
H19 H 0.0973 1.4377 0.5080 0.095 Uiso 1 1 calc R
C20 C 0.09870(9) 1.1621(6) 0.46932(7) 0.0563(7) Uani 1 1 d .
H20 H 0.1231 1.1780 0.4700 0.068 Uiso 1 1 calc R
C21 C 0.14577(6) -0.6936(4) 0.25822(5) 0.0332(5) Uani 1 1 d .
H21A H 0.1665 -0.5798 0.2679 0.040 Uiso 1 1 calc R
H21B H 0.1403 -0.8070 0.2776 0.040 Uiso 1 1 calc R
C22 C 0.17970(5) -1.0409(4) 0.24003(6) 0.0320(5) Uani 1 1 d .
C23 C 0.18634(5) -1.2025(5) 0.21007(5) 0.0327(5) Uani 1 1 d .
C24 C 0.16702(7) -1.1708(6) 0.17586(6) 0.0487(6) Uani 1 1 d .
H24 H 0.1486 -1.0411 0.1713 0.058 Uiso 1 1 calc R
C25 C 0.17423(8) -1.3243(6) 0.14854(7) 0.0608(8) Uani 1 1 d .
H25 H 0.1608 -1.3004 0.1253 0.073 Uiso 1 1 calc R
C26 C 0.20105(7) -1.5142(6) 0.15475(6) 0.0505(7) Uani 1 1 d .
C27 C 0.22054(6) -1.5480(5) 0.18871(6) 0.0403(5) Uani 1 1 d .
H27 H 0.2389 -1.6788 0.1932 0.048 Uiso 1 1 calc R
C28 C 0.21337(6) -1.3916(5) 0.21613(6) 0.0347(5) Uani 1 1 d .
H28 H 0.2270 -1.4136 0.2393 0.042 Uiso 1 1 calc R
O7 O 0.23000(5) -0.0197(3) 0.47386(4) 0.0461(4) Uani 1 1 d .
N1 N 0.21734(5) 0.4279(3) 0.46996(4) 0.0287(4) Uani 1 1 d .
H1 H 0.2231 0.5906 0.4787 0.034 Uiso 1 1 calc R
N2 N 0.23560(6) 0.5378(5) 0.36622(5) 0.0496(5) Uani 1 1 d .
C29 C 0.19555(7) 0.1749(5) 0.34828(6) 0.0460(6) Uani 1 1 d .
H29 H 0.1857 0.0456 0.3307 0.055 Uiso 1 1 calc R
C30 C 0.22069(7) 0.3541(6) 0.34233(6) 0.0489(6) Uani 1 1 d .
H30 H 0.2278 0.3475 0.3202 0.059 Uiso 1 1 calc R
C31 C 0.22463(6) 0.5462(5) 0.39692(6) 0.0384(5) Uani 1 1 d .
H31 H 0.2347 0.6778 0.4140 0.046 Uiso 1 1 calc R
C32 C 0.23526(6) 0.2154(4) 0.48421(5) 0.0311(5) Uani 1 1 d .
C33 C 0.19962(5) 0.3752(4) 0.40512(5) 0.0283(4) Uani 1 1 d .
C34 C 0.18819(6) 0.3991(4) 0.44006(5) 0.0300(4) Uani 1 1 d .
H34A H 0.1725 0.5586 0.4392 0.036 Uiso 1 1 calc R
H34B H 0.1745 0.2353 0.4436 0.036 Uiso 1 1 calc R
C35 C 0.18477(6) 0.1857(5) 0.38018(5) 0.0354(5) Uani 1 1 d .
H35 H 0.1673 0.0641 0.3849 0.042 Uiso 1 1 calc R

loop_
_atom_site_aniso_label
_atom_site_aniso_U_11
_atom_site_aniso_U_22
_atom_site_aniso_U_33
_atom_site_aniso_U_23
_atom_site_aniso_U_13
_atom_site_aniso_U_12
O1 0.0393(8) 0.0393(9) 0.0294(7) -0.0085(6) 0.0092(6) 0.0109(7)
O2 0.0461(9) 0.0481(10) 0.0311(8) -0.0124(7) 0.0034(7) 0.0145(7)
O3 0.0378(8) 0.0306(8) 0.0386(8) -0.0112(6) 0.0175(6) -0.0012(6)
O4 0.0400(9) 0.0376(9) 0.0483(9) -0.0083(7) 0.0135(7) -0.0035(7)
O5 0.0816(15) 0.0883(16) 0.0412(10) -0.0248(10) 0.0137(9) 0.0350(12)
O6 0.193(3) 0.100(2) 0.105(2) -0.0355(17) 0.091(2) 0.038(2)
C1 0.0406(13) 0.0567(16) 0.0398(12) 0.0036(11) 0.0122(10) 0.0049(12)
C2 0.0466(14) 0.0575(16) 0.0401(13) -0.0040(11) 0.0090(10) 0.0104(12)
C3 0.0468(14) 0.0561(16) 0.0365(12) -0.0081(11) 0.0079(10) 0.0129(12)
C4 0.0449(13) 0.0476(14) 0.0406(12) -0.0075(11) 0.0133(10) 0.0131(11)
C5 0.0356(11) 0.0325(12) 0.0377(11) -0.0074(9) 0.0121(9) 0.0032(9)
C6 0.0377(11) 0.0305(12) 0.0374(11) -0.0036(9) 0.0145(9) 0.0019(9)
C7 0.0381(11) 0.0295(11) 0.0336(10) -0.0013(9) 0.0113(9) 0.0032(9)
C8 0.0392(12) 0.0299(11) 0.0328(10) -0.0015(9) 0.0103(9) 0.0026(9)
C9 0.0400(12) 0.0261(11) 0.0310(10) -0.0013(8) 0.0092(9) 0.0009(9)
C10 0.0407(12) 0.0250(10) 0.0311(10) -0.0006(8) 0.0122(8) 0.0016(9)
C11 0.0378(12) 0.0375(12) 0.0368(11) -0.0079(9) 0.0133(9) -0.0016(10)
C12 0.0395(13) 0.0493(14) 0.0421(12) -0.0051(11) 0.0180(10) -0.0041(11)
C13 0.0345(11) 0.0266(11) 0.0323(10) -0.0053(8) 0.0145(8) 0.0031(8)
C14 0.0372(12) 0.0240(10) 0.0302(10) 0.0008(8) 0.0102(8) 0.0031(8)
C15 0.0554(15) 0.0310(12) 0.0338(11) -0.0036(9) 0.0167(10) 0.0059(10)
C16 0.0639(17) 0.0511(16) 0.0520(15) -0.0109(12) 0.0296(13) 0.0097(13)
C17 0.087(2) 0.080(2) 0.080(2) -0.0179(19) 0.0484(19) 0.0225(19)
C18 0.130(3) 0.073(2) 0.068(2) -0.0181(18) 0.056(2) 0.031(2)
C19 0.133(3) 0.058(2) 0.0501(17) -0.0219(15) 0.0298(19) 0.007(2)
C20 0.0790(19) 0.0494(17) 0.0427(14) -0.0135(12) 0.0177(13) -0.0007(14)
C21 0.0405(12) 0.0321(11) 0.0290(10) -0.0082(9) 0.0122(8) 0.0048(9)
C22 0.0320(11) 0.0314(11) 0.0346(11) -0.0071(9) 0.0114(8) 0.0020(9)
C23 0.0332(11) 0.0363(12) 0.0306(10) -0.0077(9) 0.0111(8) 0.0012(9)
C24 0.0534(14) 0.0577(16) 0.0344(12) -0.0111(11) 0.0074(10) 0.0200(12)
C25 0.0711(18) 0.077(2) 0.0320(12) -0.0161(13) 0.0049(12) 0.0280(16)
C26 0.0536(15) 0.0611(17) 0.0395(13) -0.0181(12) 0.0160(11) 0.0140(13)
C27 0.0387(12) 0.0444(14) 0.0405(12) -0.0087(10) 0.0143(10) 0.0079(10)
C28 0.0349(11) 0.0397(12) 0.0316(10) -0.0078(9) 0.0115(8) 0.0005(9)
O7 0.0742(12) 0.0195(8) 0.0349(8) -0.0035(6) -0.0118(7) -0.0067(7)
N1 0.0442(10) 0.0198(8) 0.0213(8) -0.0038(6) 0.0050(7) -0.0036(7)
N2 0.0637(14) 0.0526(13) 0.0381(11) 0.0121(10) 0.0235(10) -0.0038(11)
C29 0.0568(15) 0.0522(16) 0.0297(11) -0.0092(10) 0.0103(10) 0.0039(12)
C30 0.0619(16) 0.0629(17) 0.0265(11) 0.0032(11) 0.0201(10) 0.0130(14)
C31 0.0536(14) 0.0330(12) 0.0320(11) 0.0045(9) 0.0168(10) -0.0053(10)
C32 0.0510(12) 0.0214(10) 0.0197(9) -0.0019(7) 0.0045(8) -0.0061(9)
C33 0.0375(11) 0.0237(10) 0.0234(9) 0.0006(7) 0.0058(8) 0.0023(8)
C34 0.0397(11) 0.0258(10) 0.0251(9) -0.0034(8) 0.0080(8) -0.0037(8)
C35 0.0422(12) 0.0350(12) 0.0287(10) -0.0049(9) 0.0066(9) 0.0003(10)

loop_
_atom_type_symbol
_atom_type_description
_atom_type_scat_dispersion_real
_atom_type_scat_dispersion_imag
_atom_type_scat_source
C C 0.0033 0.0016 'International Tables Vol C Tables 4.2.6.8 and 6.1.1.4'
H H 0.0000 0.0000 'International Tables Vol C Tables 4.2.6.8 and 6.1.1.4'
N N 0.0061 0.0033 'International Tables Vol C Tables 4.2.6.8 and 6.1.1.4'
O O 0.0106 0.0060 'International Tables Vol C Tables 4.2.6.8 and 6.1.1.4'

loop_
_geom_angle_atom_site_label_1
_geom_angle_atom_site_label_2
_geom_angle_atom_site_label_3
_geom_angle
_geom_angle_site_symmetry_1
_geom_angle_site_symmetry_3
C22 O1 C21 115.77(16) . .
C14 O3 C13 115.91(16) . .
C26 O5 H5 109.5 . .
C18 O6 H6 109.5 . .
C12 C1 C2 179.7(3) 2 .
C3 C2 C1 178.8(3) . .
C2 C3 C4 178.5(3) . .
C5 C4 C3 123.5(2) . .
C5 C4 H4 118.2 . .
C3 C4 H4 118.2 . .
C4 C5 C6 121.7(2) . .
C4 C5 C21 122.79(19) . .
C6 C5 C21 115.48(19) . .
C7 C6 C5 179.1(3) . .
C6 C7 C8 179.4(3) . .
C9 C8 C7 178.6(2) . .
C8 C9 C10 178.9(2) . .
C11 C10 C9 121.9(2) . .
C11 C10 C13 123.23(19) . .
C9 C10 C13 114.83(18) . .
C10 C11 C12 124.7(2) . .
C10 C11 H11 117.6 . .
C12 C11 H11 117.6 . .
C1 C12 C11 176.3(3) 2 .
O3 C13 C10 107.83(17) . .
O3 C13 H13A 110.1 . .
C10 C13 H13A 110.1 . .
O3 C13 H13B 110.1 . .
C10 C13 H13B 110.1 . .
H13A C13 H13B 108.5 . .
O4 C14 O3 121.80(19) . .
O4 C14 C15 125.4(2) . .
O3 C14 C15 112.81(19) . .
C16 C15 C20 119.0(2) . .
C16 C15 C14 122.8(2) . .
C20 C15 C14 118.2(2) . .
C17 C16 C15 119.8(3) . .
C17 C16 H16 120.1 . .
C15 C16 H16 120.1 . .
C18 C17 C16 120.6(3) . .
C18 C17 H17 119.7 . .
C16 C17 H17 119.7 . .
O6 C18 C17 122.2(4) . .
O6 C18 C19 117.5(4) . .
C17 C18 C19 120.3(3) . .
C20 C19 C18 119.8(3) . .
C20 C19 H19 120.1 . .
C18 C19 H19 120.1 . .
C19 C20 C15 120.5(3) . .
C19 C20 H20 119.8 . .
C15 C20 H20 119.8 . .
O1 C21 C5 108.54(17) . .
O1 C21 H21A 110.0 . .
C5 C21 H21A 110.0 . .
O1 C21 H21B 110.0 . .
C5 C21 H21B 110.0 . .
H21A C21 H21B 108.4 . .
O2 C22 O1 121.99(19) . .
O2 C22 C23 125.3(2) . .
O1 C22 C23 112.68(18) . .
C24 C23 C28 118.8(2) . .
C24 C23 C22 122.6(2) . .
C28 C23 C22 118.61(18) . .
C25 C24 C23 120.8(2) . .
C25 C24 H24 119.6 . .
C23 C24 H24 119.6 . .
C24 C25 C26 120.2(2) . .
C24 C25 H25 119.9 . .
C26 C25 H25 119.9 . .
O5 C26 C27 122.5(2) . .
O5 C26 C25 117.9(2) . .
C27 C26 C25 119.6(2) . .
C28 C27 C26 120.0(2) . .
C28 C27 H27 120.0 . .
C26 C27 H27 120.0 . .
C27 C28 C23 120.5(2) . .
C27 C28 H28 119.7 . .
C23 C28 H28 119.7 . .
C32 N1 C34 121.21(17) . .
C32 N1 H1 119.4 . .
C34 N1 H1 119.4 . .
C30 N2 C31 117.3(2) . .
C30 C29 C35 118.7(2) . .
C30 C29 H29 120.6 . .
C35 C29 H29 120.6 . .
N2 C30 C29 123.0(2) . .
N2 C30 H30 118.5 . .
C29 C30 H30 118.5 . .
N2 C31 C33 123.6(2) . .
N2 C31 H31 118.2 . .
C33 C31 H31 118.2 . .
O7 C32 N1 125.06(19) . .
O7 C32 C32 121.1(2) . 7_556
N1 C32 C32 113.9(2) . 7_556
C31 C33 C35 118.1(2) . .
C31 C33 C34 120.68(19) . .
C35 C33 C34 121.18(19) . .
N1 C34 C33 113.12(17) . .
N1 C34 H34A 109.0 . .
C33 C34 H34A 109.0 . .
N1 C34 H34B 109.0 . .
C33 C34 H34B 109.0 . .
H34A C34 H34B 107.8 . .
C29 C35 C33 119.2(2) . .
C29 C35 H35 120.4 . .
C33 C35 H35 120.4 . .

loop_
_geom_bond_atom_site_label_1
_geom_bond_atom_site_label_2
_geom_bond_distance
_geom_bond_site_symmetry_2
O1 C22 1.347(3) .
O1 C21 1.428(2) .
O2 C22 1.202(3) .
O3 C14 1.345(3) .
O3 C13 1.431(2) .
O4 C14 1.204(3) .
O5 C26 1.347(3) .
O5 H5 0.8400 .
O6 C18 1.353(3) .
O6 H6 0.8400 .
C1 C12 1.198(3) 2
C1 C2 1.368(3) .
C2 C3 1.204(3) .
C3 C4 1.408(3) .
C4 C5 1.344(3) .
C4 H4 0.9500 .
C5 C6 1.419(3) .
C5 C21 1.499(3) .
C6 C7 1.203(3) .
C7 C8 1.365(3) .
C8 C9 1.207(3) .
C9 C10 1.423(3) .
C10 C11 1.330(3) .
C10 C13 1.501(3) .
C11 C12 1.414(3) .
C11 H11 0.9500 .
C12 C1 1.198(3) 2
C13 H13A 0.9900 .
C13 H13B 0.9900 .
C14 C15 1.460(3) .
C15 C16 1.382(4) .
C15 C20 1.391(4) .
C16 C17 1.378(4) .
C16 H16 0.9500 .
C17 C18 1.365(6) .
C17 H17 0.9500 .
C18 C19 1.373(6) .
C19 C20 1.373(4) .
C19 H19 0.9500 .
C20 H20 0.9500 .
C21 H21A 0.9900 .
C21 H21B 0.9900 .
C22 C23 1.467(3) .
C23 C24 1.388(3) .
C23 C28 1.388(3) .
C24 C25 1.369(3) .
C24 H24 0.9500 .
C25 C26 1.385(4) .
C25 H25 0.9500 .
C26 C27 1.384(3) .
C27 C28 1.380(3) .
C27 H27 0.9500 .
C28 H28 0.9500 .
O7 C32 1.227(2) .
N1 C32 1.313(3) .
N1 C34 1.451(3) .
N1 H1 0.8800 .
N2 C30 1.336(3) .
N2 C31 1.337(3) .
C29 C30 1.370(4) .
C29 C35 1.378(3) .
C29 H29 0.9500 .
C30 H30 0.9500 .
C31 C33 1.370(3) .
C31 H31 0.9500 .
C32 C32 1.533(4) 7_556
C33 C35 1.379(3) .
C33 C34 1.505(3) .
C34 H34A 0.9900 .
C34 H34B 0.9900 .
C35 H35 0.9500 .

loop_
_geom_torsion_atom_site_label_1
_geom_torsion_atom_site_label_2
_geom_torsion_atom_site_label_3
_geom_torsion_atom_site_label_4
_geom_torsion
_geom_torsion_site_symmetry_4
C3 C4 C5 C6 0.8(4) .
C3 C4 C5 C21 -178.2(2) .
C9 C10 C11 C12 1.4(4) .
C13 C10 C11 C12 -176.9(2) .
C14 O3 C13 C10 -178.25(17) .
C11 C10 C13 O3 -2.8(3) .
C9 C10 C13 O3 178.69(17) .
C13 O3 C14 O4 1.8(3) .
C13 O3 C14 C15 -178.22(17) .
O4 C14 C15 C16 173.6(2) .
O3 C14 C15 C16 -6.4(3) .
O4 C14 C15 C20 -5.6(3) .
O3 C14 C15 C20 174.4(2) .
C20 C15 C16 C17 0.7(4) .
C14 C15 C16 C17 -178.4(3) .
C15 C16 C17 C18 -0.7(5) .
C16 C17 C18 O6 -178.5(4) .
C16 C17 C18 C19 0.3(6) .
O6 C18 C19 C20 178.9(3) .
C17 C18 C19 C20 0.0(6) .
C18 C19 C20 C15 0.1(5) .
C16 C15 C20 C19 -0.4(4) .
C14 C15 C20 C19 178.8(3) .
C22 O1 C21 C5 -178.25(18) .
C4 C5 C21 O1 -2.5(3) .
C6 C5 C21 O1 178.45(19) .
C21 O1 C22 O2 2.0(3) .
C21 O1 C22 C23 -178.44(18) .
O2 C22 C23 C24 179.8(3) .
O1 C22 C23 C24 0.2(3) .
O2 C22 C23 C28 -1.3(4) .
O1 C22 C23 C28 179.21(19) .
C28 C23 C24 C25 0.5(4) .
C22 C23 C24 C25 179.5(3) .
C23 C24 C25 C26 0.0(5) .
C24 C25 C26 O5 -179.0(3) .
C24 C25 C26 C27 0.0(5) .
O5 C26 C27 C28 178.5(3) .
C25 C26 C27 C28 -0.4(4) .
C26 C27 C28 C23 0.9(4) .
C24 C23 C28 C27 -1.0(4) .
C22 C23 C28 C27 -180.0(2) .
C31 N2 C30 C29 -1.1(4) .
C35 C29 C30 N2 0.7(4) .
C30 N2 C31 C33 1.0(4) .
C34 N1 C32 O7 1.4(3) .
C34 N1 C32 C32 -179.2(2) 7_556
N2 C31 C33 C35 -0.5(3) .
N2 C31 C33 C34 -179.1(2) .
C32 N1 C34 C33 -81.3(2) .
C31 C33 C34 N1 -45.4(3) .
C35 C33 C34 N1 136.0(2) .
C30 C29 C35 C33 -0.2(3) .
C31 C33 C35 C29 0.1(3) .
C34 C33 C35 C29 178.7(2) .

loop_
_platon_squeeze_void_nr
_platon_squeeze_void_average_x
_platon_squeeze_void_average_y
_platon_squeeze_void_average_z
_platon_squeeze_void_volume
_platon_squeeze_void_count_electrons
1 0.122 0.208 0.070 190.8 -0.9
2 0.378 0.274 -0.070 190.7 -0.6
3 0.622 0.708 0.070 190.8 -0.9
4 0.878 0.774 -0.070 190.7 -0.6
5 0.500 -0.017 0.250 83.4 -2.5
6 1.000 0.483 0.250 83.4 -2.5
7 0.378 0.671 0.430 190.7 -0.6
8 0.878 0.171 0.430 190.7 -0.6
9 0.122 0.772 0.570 190.8 -0.9
10 0.622 0.272 0.570 190.8 -0.9
11 0.500 1.003 0.750 83.4 -2.5
12 1.000 0.503 0.750 83.4 -2.5
